data_7244041
loop_
_publ_author_name
'Zhoujin, Yunping'
'Li, Yuping'
'Zhang, Mingtao'
'Parkin, Sean'
'Guo, Ju'
'Li, Tonglei'
'Yu, Faquan'
'Long, Sihui'

_publ_section_title
;
 Polymorphism and cocrystal salt formation of
 2-((2,6-dichlorophenyl)amino)benzoic acid, harvest of a second form of
 2-((2,6-dimethylphenyl)amino)benzoic acid, and isomorphism between the
 two systems
;
_journal_issue 3
_journal_name_full CrystEngComm
_journal_page_first 681
_journal_page_last 690
_journal_paper_doi 10.1039/D1CE01407B
_journal_volume 24
_journal_year 2022
_chemical_formula_moiety 'C13 H9 Cl2 N O2, C13 H8 Cl2 N O2, C2 H8 N'
_chemical_formula_sum 'C28 H25 Cl4 N3 O4'
_chemical_formula_weight 609.31
_space_group_crystal_system monoclinic
_space_group_IT_number 14
_space_group_name_Hall '-P 2ybc'
_space_group_name_H-M_alt 'P 1 21/c 1'
_atom_sites_solution_hydrogens geom
_atom_sites_solution_primary dual
_audit_creation_date 2021-05-30
_audit_creation_method
;
Olex2 1.3-ac4
(compiled 2019.04.23 svn.r3594 for Rigaku Oxford Diffraction, GUI svn.r5739)
;
_audit_update_record
;
2021-10-13 deposited with the CCDC.	2021-12-10 downloaded from the CCDC.
;
_cell_angle_alpha 90
_cell_angle_beta 99.2820(10)
_cell_angle_gamma 90
_cell_formula_units_Z 4
_cell_length_a 14.2255(2)
_cell_length_b 24.6280(3)
_cell_length_c 8.16320(10)
_cell_measurement_reflns_used 12006
_cell_measurement_temperature 259.6(6)
_cell_measurement_theta_max 77.0970
_cell_measurement_theta_min 3.5910
_cell_volume 2822.49(6)
_computing_cell_refinement 'CrysAlisPro 1.171.41.103a (Rigaku OD, 2021)'
_computing_data_collection 'CrysAlisPro 1.171.41.103a (Rigaku OD, 2021)'
_computing_data_reduction 'CrysAlisPro 1.171.41.103a (Rigaku OD, 2021)'
_computing_molecular_graphics 'Olex2 (Dolomanov et al., 2009)'
_computing_publication_material 'Olex2 (Dolomanov et al., 2009)'
_computing_structure_refinement 'ShelXL (Sheldrick, 2015)'
_computing_structure_solution 'ShelXT (Sheldrick, 2015)'
_diffrn_ambient_environment N~2~
_diffrn_ambient_temperature 259.6(6)
_diffrn_detector 'Hybrid Pixel Array Detector'
_diffrn_detector_area_resol_mean 10.0000
_diffrn_detector_type HyPix
_diffrn_measured_fraction_theta_full 0.997
_diffrn_measured_fraction_theta_max 0.948
_diffrn_measurement_details
;
List of Runs (angles in degrees, time in seconds):

  # Type    Start    End  Width  t~exp~   \w     \q     \k     \f   Frames
#--------------------------------------------------------------------------
  1  \w    113.00 157.00   0.50    0.20    --  107.75 112.00-122.00   88
  2  \w    133.00 174.00   0.50    0.20    --  107.75  37.00-150.00   82
  3  \w     98.00 124.00   0.50    0.20    --  107.75  37.00-150.00   52
  4  \w    -27.00  -2.00   0.50    0.07    --   47.57 -19.00-180.00   50
  5  \w     -7.00  18.00   0.50    0.07    --   47.57 -19.00-150.00   50
  6  \w    -25.00  31.00   0.50    0.07    --   47.57 -37.00  30.00  112
  7  \w    -23.00  23.00   0.50    0.07    --   47.57 -19.00 150.00   92
  8  \w      9.00  61.00   0.50    0.07    --   47.57-112.00 145.00  104
  9  \w     66.00  92.00   0.50    0.20    --  107.75-112.00 145.00   52
 10  \w     86.00 112.00   0.50    0.20    --  107.75-125.00  60.00   52
 11  \w     36.00  61.00   0.50    0.20    --  107.75-125.00  60.00   50
 12  \w     41.00 111.00   0.50    0.20    --  107.75-125.00-180.00  140
 13  \w     35.00  60.00   0.50    0.20    --  107.75 -57.00  30.00   50
 14  \w     36.00  61.00   0.50    0.20    --  107.75 -57.00-180.00   50
 15  \w     35.00  99.00   0.50    0.20    --  107.75 -77.00 150.00  128
 16  \w    -56.00 -30.00   0.50    0.07    --  -47.57 112.00-122.00   52
 17  \w   -108.00 -43.00   0.50    0.20    -- -100.00 125.00 -90.00  130
 18  \w   -107.00 -76.00   0.50    0.20    -- -100.00 112.00-122.00   62
 19  \w    -69.00 -31.00   0.50    0.20    -- -100.00  57.00 -90.00   76
 20  \w    -61.00 -35.00   0.50    0.20    -- -100.00  57.00  30.00   52
 21  \w    -56.00 -27.00   0.50    0.20    -- -100.00  57.00  90.00   58
 22  \w   -175.00-138.00   0.50    0.20    -- -100.00 -19.00 150.00   74
 23  \w   -130.00 -90.00   0.50    0.20    -- -100.00 -19.00 150.00   80
 24  \w   -167.00 -90.00   0.50    0.20    -- -100.00-112.00 145.00  154
 25  \w   -127.00 -91.00   0.50    0.20    -- -100.00 -99.00  30.00   72
 26  \w   -116.00 -34.00   0.50    0.07    --  -47.57 -57.00-120.00  164
;
_diffrn_measurement_device 'four-circle diffractometer'
_diffrn_measurement_device_type 'ROD, Synergy Custom system, HyPix'
_diffrn_measurement_method '\w scans'
_diffrn_orient_matrix_type 'CrysAlisPro convention (1999,Acta A55,543-557)'
_diffrn_orient_matrix_UB_11 -0.0125524000
_diffrn_orient_matrix_UB_12 0.0602636000
_diffrn_orient_matrix_UB_13 0.0423001000
_diffrn_orient_matrix_UB_21 0.1015397000
_diffrn_orient_matrix_UB_22 0.0120109000
_diffrn_orient_matrix_UB_23 -0.0332572000
_diffrn_orient_matrix_UB_31 -0.0396905000
_diffrn_orient_matrix_UB_32 0.0117122000
_diffrn_orient_matrix_UB_33 -0.1834592000
_diffrn_radiation_monochromator mirror
_diffrn_radiation_probe x-ray
_diffrn_radiation_type 'Cu K\a'
_diffrn_radiation_wavelength 1.54184
_diffrn_reflns_av_R_equivalents 0.0251
_diffrn_reflns_av_unetI/netI 0.0233
_diffrn_reflns_Laue_measured_fraction_full 0.997
_diffrn_reflns_Laue_measured_fraction_max 0.948
_diffrn_reflns_limit_h_max 18
_diffrn_reflns_limit_h_min -17
_diffrn_reflns_limit_k_max 31
_diffrn_reflns_limit_k_min -30
_diffrn_reflns_limit_l_max 7
_diffrn_reflns_limit_l_min -10
_diffrn_reflns_number 20242
_diffrn_reflns_point_group_measured_fraction_full 0.997
_diffrn_reflns_point_group_measured_fraction_max 0.948
_diffrn_reflns_theta_full 67.684
_diffrn_reflns_theta_max 77.553
_diffrn_reflns_theta_min 3.148
_diffrn_source 'Rotating-anode X-ray tube'
_diffrn_source_type 'Rigaku (Cu) X-ray Source'
_exptl_absorpt_coefficient_mu 4.142
_exptl_absorpt_correction_T_max 1.00000
_exptl_absorpt_correction_T_min 0.70681
_exptl_absorpt_correction_type multi-scan
_exptl_absorpt_process_details
;
CrysAlisPro 1.171.41.103a (Rigaku Oxford Diffraction, 2021)
Empirical absorption correction using spherical harmonics,
implemented in SCALE3 ABSPACK scaling algorithm.
;
_exptl_crystal_colour 'clear light colourless'
_exptl_crystal_colour_lustre clear
_exptl_crystal_colour_modifier light
_exptl_crystal_colour_primary colourless
_exptl_crystal_density_diffrn 1.434
_exptl_crystal_description block
_exptl_crystal_F_000 1256
_exptl_crystal_size_max 0.05
_exptl_crystal_size_mid 0.04
_exptl_crystal_size_min 0.03
_refine_diff_density_max 0.738
_refine_diff_density_min -0.722
_refine_diff_density_rms 0.046
_refine_ls_extinction_method none
_refine_ls_goodness_of_fit_ref 1.033
_refine_ls_hydrogen_treatment constr
_refine_ls_matrix_type full
_refine_ls_number_parameters 355
_refine_ls_number_reflns 5693
_refine_ls_number_restraints 0
_refine_ls_restrained_S_all 1.033
_refine_ls_R_factor_all 0.0548
_refine_ls_R_factor_gt 0.0492
_refine_ls_shift/su_max 0.001
_refine_ls_shift/su_mean 0.000
_refine_ls_structure_factor_coef Fsqd
_refine_ls_weighting_details 'w=1/[\s^2^(Fo^2^)+(0.0597P)^2^+1.7018P] where P=(Fo^2^+2Fc^2^)/3'
_refine_ls_weighting_scheme calc
_refine_ls_wR_factor_gt 0.1291
_refine_ls_wR_factor_ref 0.1335
_reflns_Friedel_coverage 0.000
_reflns_number_gt 4939
_reflns_number_total 5693
_reflns_threshold_expression 'I > 2\s(I)'
_cod_data_source_file d1ce01407b2.cif
_cod_data_source_block S
_cod_depositor_comments 'Adding full bibliography for 7244038--7244041.cif.'
_cod_original_sg_symbol_H-M 'P 21/c '
_cod_database_code 7244041
_shelx_shelxl_version_number 2018/3
_shelx_space_group_comment
;
The symmetry employed for this shelxl refinement is uniquely defined
by the following loop, which should always be used as a source of
symmetry information in preference to the above space-group names.
They are only intended as comments.
;
_shelx_estimated_absorpt_t_max 0.886
_shelx_estimated_absorpt_t_min 0.820
_reflns_odcompleteness_completeness 99.92
_reflns_odcompleteness_iscentric 1
_reflns_odcompleteness_theta 66.97
_olex2_refinement_description
;
1. Fixed Uiso
 At 1.2 times of:
  All C(H) groups, All N(H) groups, All N(H,H) groups
 At 1.5 times of:
  All C(H,H,H) groups, All O(H) groups
2.a Secondary CH2 refined with riding coordinates:
 N3(H3A,H3B)
2.b Aromatic/amide H refined with riding coordinates:
 N1(H1A), C3(H3), C4(H4), C5(H5), C6(H6), C10(H10), C11(H11), C12(H12), N2(H2),
  C16(H16), C17(H17), C18(H18), C19(H19), C23(H23), C24(H24), C25(H25)
2.c Idealised Me refined as rotating group:
 C27(H27A,H27B,H27C), C28(H28A,H28B,H28C)
2.d Idealised tetrahedral OH refined as rotating group:
 O1(H1)
;
_olex2_submission_special_instructions 'No special instructions were received'
_oxdiff_exptl_absorpt_empirical_details
;
Empirical correction (ABSPACK) includes:
- Absorption correction using spherical harmonics
- Frame scaling
;
_oxdiff_exptl_absorpt_empirical_full_max 1.713
_oxdiff_exptl_absorpt_empirical_full_min 0.667

loop_
_space_group_symop_operation_xyz
'x, y, z'
'-x, y+1/2, -z+1/2'
'-x, -y, -z'
'x, -y-1/2, z-1/2'

loop_
_atom_site_label
_atom_site_type_symbol
_atom_site_fract_x
_atom_site_fract_y
_atom_site_fract_z
_atom_site_U_iso_or_equiv
_atom_site_adp_type
_atom_site_occupancy
_atom_site_site_symmetry_order
_atom_site_calc_flag
_atom_site_refinement_flags_posn
_atom_site_refinement_flags_adp
_atom_site_refinement_flags_occupancy
_atom_site_disorder_assembly
_atom_site_disorder_group
Cl1 Cl 0.56010(8) 0.46718(4) 0.33611(15) 0.1118(4) Uani 1 1 d . . . . .
Cl2 Cl 0.58513(5) 0.65674(3) 0.01949(11) 0.0803(2) Uani 1 1 d . . . . .
O1 O 0.33499(11) 0.67160(8) 0.5270(2) 0.0567(4) Uani 1 1 d . . . . .
H1 H 0.278049 0.667054 0.493297 0.085 Uiso 1 1 calc GR . . . .
O2 O 0.34818(11) 0.61093(7) 0.3304(2) 0.0588(4) Uani 1 1 d . . . . .
N1 N 0.52141(14) 0.58467(9) 0.2744(3) 0.0588(5) Uani 1 1 d . . . . .
H1A H 0.463065 0.574576 0.268105 0.071 Uiso 1 1 calc R . . . .
C1 C 0.55362(15) 0.62438(10) 0.3888(3) 0.0497(5) Uani 1 1 d . . . . .
C2 C 0.48959(15) 0.65356(9) 0.4708(3) 0.0460(5) Uani 1 1 d . . . . .
C3 C 0.52585(17) 0.69296(10) 0.5867(3) 0.0545(6) Uani 1 1 d . . . . .
H3 H 0.484109 0.711844 0.642699 0.065 Uiso 1 1 calc R . . . .
C4 C 0.62204(19) 0.70476(12) 0.6209(3) 0.0644(7) Uani 1 1 d . . . . .
H4 H 0.644607 0.731924 0.696188 0.077 Uiso 1 1 calc R . . . .
C5 C 0.68412(18) 0.67543(13) 0.5409(4) 0.0686(7) Uani 1 1 d . . . . .
H5 H 0.749067 0.682693 0.563883 0.082 Uiso 1 1 calc R . . . .
C6 C 0.65125(17) 0.63584(12) 0.4283(4) 0.0637(7) Uani 1 1 d . . . . .
H6 H 0.694335 0.616236 0.377212 0.076 Uiso 1 1 calc R . . . .
C7 C 0.38536(15) 0.64289(9) 0.4351(3) 0.0457(5) Uani 1 1 d . . . . .
C8 C 0.57582(15) 0.55933(10) 0.1674(3) 0.0523(5) Uani 1 1 d . . . . .
C9 C 0.59451(19) 0.50407(11) 0.1778(4) 0.0686(7) Uani 1 1 d . . . . .
C10 C 0.6399(2) 0.47836(14) 0.0595(6) 0.0942(12) Uani 1 1 d . . . . .
H10 H 0.650199 0.441060 0.064966 0.113 Uiso 1 1 calc R . . . .
C11 C 0.6692(2) 0.5081(2) -0.0643(6) 0.0975(12) Uani 1 1 d . . . . .
H11 H 0.699436 0.490819 -0.142699 0.117 Uiso 1 1 calc R . . . .
C12 C 0.6548(2) 0.56285(17) -0.0743(4) 0.0827(9) Uani 1 1 d . . . . .
H12 H 0.676470 0.583051 -0.156965 0.099 Uiso 1 1 calc R . . . .
C13 C 0.60798(17) 0.58753(12) 0.0389(3) 0.0595(6) Uani 1 1 d . . . . .
Cl3 Cl -0.07512(5) 0.51796(4) 0.12504(8) 0.0783(2) Uani 1 1 d . . . . .
Cl4 Cl -0.05622(5) 0.62417(3) 0.70930(9) 0.0745(2) Uani 1 1 d . . . . .
O3 O 0.18561(10) 0.72053(6) 0.24279(19) 0.0488(4) Uani 1 1 d . . . . .
O4 O 0.15259(10) 0.66311(7) 0.43359(19) 0.0511(4) Uani 1 1 d . . . . .
N2 N -0.01133(13) 0.60853(9) 0.3686(2) 0.0538(5) Uani 1 1 d . . . . .
H2 H 0.047308 0.608498 0.415589 0.065 Uiso 1 1 calc R . . . .
C14 C 0.02783(14) 0.68690(8) 0.2133(2) 0.0396(4) Uani 1 1 d . . . . .
C15 C -0.03871(14) 0.64756(9) 0.2494(2) 0.0416(4) Uani 1 1 d . . . . .
C16 C -0.13166(15) 0.64961(10) 0.1613(3) 0.0498(5) Uani 1 1 d . . . . .
H16 H -0.176202 0.624100 0.183272 0.060 Uiso 1 1 calc R . . . .
C17 C -0.15803(17) 0.68880(11) 0.0427(3) 0.0565(6) Uani 1 1 d . . . . .
H17 H -0.220293 0.689538 -0.013694 0.068 Uiso 1 1 calc R . . . .
C18 C -0.09359(18) 0.72708(10) 0.0059(3) 0.0570(6) Uani 1 1 d . . . . .
H18 H -0.111746 0.753221 -0.075281 0.068 Uiso 1 1 calc R . . . .
C19 C -0.00190(16) 0.72578(9) 0.0917(3) 0.0482(5) Uani 1 1 d . . . . .
H19 H 0.041551 0.751649 0.067812 0.058 Uiso 1 1 calc R . . . .
C20 C 0.12804(14) 0.68956(8) 0.3025(3) 0.0411(4) Uani 1 1 d . . . . .
C21 C -0.07097(13) 0.56898(8) 0.4196(2) 0.0406(4) Uani 1 1 d . . . . .
C22 C -0.10473(16) 0.52457(10) 0.3217(3) 0.0500(5) Uani 1 1 d . . . . .
C23 C -0.15979(18) 0.48447(10) 0.3788(4) 0.0624(6) Uani 1 1 d . . . . .
H23 H -0.182567 0.455653 0.310004 0.075 Uiso 1 1 calc R . . . .
C24 C -0.18057(19) 0.48742(11) 0.5369(4) 0.0653(7) Uani 1 1 d . . . . .
H24 H -0.217117 0.460432 0.575595 0.078 Uiso 1 1 calc R . . . .
C25 C -0.14774(17) 0.52987(11) 0.6377(3) 0.0588(6) Uani 1 1 d . . . . .
H25 H -0.160986 0.531598 0.745435 0.071 Uiso 1 1 calc R . . . .
C26 C -0.09475(15) 0.57022(9) 0.5785(3) 0.0454(5) Uani 1 1 d . . . . .
N3 N 0.24673(14) 0.80208(8) 0.4529(2) 0.0492(4) Uani 1 1 d . . . . .
H3A H 0.232526 0.774054 0.384614 0.059 Uiso 1 1 calc R . . . .
H3B H 0.233824 0.792503 0.552071 0.059 Uiso 1 1 calc R . . . .
C27 C 0.34889(19) 0.81374(11) 0.4676(4) 0.0624(6) Uani 1 1 d . . . . .
H27A H 0.384692 0.781748 0.504611 0.094 Uiso 1 1 calc GR . . . .
H27B H 0.365562 0.842487 0.546340 0.094 Uiso 1 1 calc GR . . . .
H27C H 0.363269 0.824597 0.361437 0.094 Uiso 1 1 calc GR . . . .
C28 C 0.1864(2) 0.84826(13) 0.3910(4) 0.0789(8) Uani 1 1 d . . . . .
H28A H 0.198886 0.858321 0.282888 0.118 Uiso 1 1 calc GR . . . .
H28B H 0.200255 0.878419 0.465476 0.118 Uiso 1 1 calc GR . . . .
H28C H 0.120662 0.838312 0.383935 0.118 Uiso 1 1 calc GR . . . .

loop_
_atom_site_aniso_label
_atom_site_aniso_U_11
_atom_site_aniso_U_22
_atom_site_aniso_U_33
_atom_site_aniso_U_23
_atom_site_aniso_U_13
_atom_site_aniso_U_12
Cl1 0.1078(7) 0.0851(6) 0.1326(8) 0.0565(6) -0.0102(6) -0.0144(5)
Cl2 0.0670(4) 0.0759(5) 0.0990(5) 0.0337(4) 0.0163(4) 0.0016(3)
O1 0.0389(8) 0.0725(11) 0.0573(9) -0.0052(8) 0.0036(7) -0.0018(8)
O2 0.0389(8) 0.0621(10) 0.0742(11) -0.0109(9) 0.0056(7) -0.0071(7)
N1 0.0409(10) 0.0656(13) 0.0721(13) -0.0051(10) 0.0151(9) -0.0101(9)
C1 0.0394(11) 0.0547(13) 0.0544(12) 0.0113(10) 0.0058(9) -0.0053(9)
C2 0.0388(10) 0.0481(11) 0.0490(11) 0.0120(9) 0.0005(8) -0.0040(9)
C3 0.0478(12) 0.0573(14) 0.0550(13) 0.0080(11) -0.0022(10) -0.0023(10)
C4 0.0540(14) 0.0683(16) 0.0647(15) 0.0068(13) -0.0087(12) -0.0151(12)
C5 0.0393(12) 0.0879(19) 0.0744(17) 0.0130(15) -0.0033(11) -0.0163(13)
C6 0.0394(12) 0.0799(18) 0.0717(16) 0.0073(14) 0.0090(11) -0.0063(12)
C7 0.0400(10) 0.0472(11) 0.0487(11) 0.0086(9) 0.0033(9) -0.0005(9)
C8 0.0361(10) 0.0572(13) 0.0623(14) 0.0044(11) 0.0043(9) 0.0028(9)
C9 0.0500(14) 0.0564(15) 0.094(2) 0.0073(14) -0.0055(13) 0.0029(11)
C10 0.0550(17) 0.0660(19) 0.154(4) -0.028(2) -0.005(2) 0.0144(14)
C11 0.0538(17) 0.121(3) 0.121(3) -0.050(3) 0.0271(18) -0.0067(19)
C12 0.0548(16) 0.114(3) 0.084(2) -0.0149(19) 0.0236(14) -0.0086(17)
C13 0.0399(11) 0.0724(16) 0.0665(15) 0.0069(12) 0.0092(10) 0.0011(11)
Cl3 0.0703(4) 0.1158(6) 0.0492(3) -0.0184(3) 0.0107(3) 0.0149(4)
Cl4 0.0752(4) 0.0787(5) 0.0669(4) -0.0268(3) 0.0038(3) -0.0114(3)
O3 0.0438(8) 0.0535(9) 0.0514(8) -0.0027(7) 0.0146(6) -0.0145(7)
O4 0.0348(7) 0.0660(10) 0.0518(9) 0.0093(7) 0.0046(6) -0.0071(7)
N2 0.0338(8) 0.0678(12) 0.0569(11) 0.0215(9) -0.0017(8) -0.0125(8)
C14 0.0352(9) 0.0441(10) 0.0412(10) -0.0007(8) 0.0114(8) -0.0012(8)
C15 0.0350(9) 0.0499(11) 0.0409(10) 0.0031(8) 0.0089(8) -0.0008(8)
C16 0.0343(10) 0.0601(13) 0.0547(12) 0.0082(10) 0.0065(9) -0.0040(9)
C17 0.0398(11) 0.0685(15) 0.0585(13) 0.0094(11) 0.0000(10) 0.0057(10)
C18 0.0553(13) 0.0564(14) 0.0580(13) 0.0148(11) 0.0047(11) 0.0064(11)
C19 0.0475(11) 0.0462(11) 0.0526(12) 0.0063(9) 0.0129(9) 0.0001(9)
C20 0.0368(10) 0.0448(11) 0.0439(10) -0.0049(8) 0.0129(8) -0.0040(8)
C21 0.0302(9) 0.0468(11) 0.0441(10) 0.0071(8) 0.0037(7) -0.0022(8)
C22 0.0422(11) 0.0588(13) 0.0479(12) -0.0050(10) 0.0042(9) 0.0022(10)
C23 0.0542(14) 0.0491(13) 0.0794(18) -0.0084(12) -0.0026(12) -0.0107(11)
C24 0.0527(14) 0.0628(15) 0.0798(18) 0.0177(13) 0.0085(12) -0.0173(12)
C25 0.0477(12) 0.0773(17) 0.0532(13) 0.0127(12) 0.0136(10) -0.0085(12)
C26 0.0380(10) 0.0516(12) 0.0457(11) 0.0006(9) 0.0045(8) -0.0018(9)
N3 0.0565(11) 0.0462(10) 0.0461(10) -0.0006(8) 0.0116(8) -0.0059(8)
C27 0.0551(14) 0.0603(15) 0.0708(16) -0.0030(12) 0.0075(12) -0.0036(11)
C28 0.0688(18) 0.077(2) 0.090(2) 0.0246(16) 0.0122(15) 0.0134(15)

loop_
_atom_type_symbol
_atom_type_description
_atom_type_scat_dispersion_real
_atom_type_scat_dispersion_imag
_atom_type_scat_source
C C 0.0181 0.0091 'International Tables Vol C Tables 4.2.6.8 and 6.1.1.4'
H H 0.0000 0.0000 'International Tables Vol C Tables 4.2.6.8 and 6.1.1.4'
Cl Cl 0.3639 0.7018 'International Tables Vol C Tables 4.2.6.8 and 6.1.1.4'
N N 0.0311 0.0180 'International Tables Vol C Tables 4.2.6.8 and 6.1.1.4'
O O 0.0492 0.0322 'International Tables Vol C Tables 4.2.6.8 and 6.1.1.4'

loop_
_geom_angle_atom_site_label_1
_geom_angle_atom_site_label_2
_geom_angle_atom_site_label_3
_geom_angle
_geom_angle_site_symmetry_1
_geom_angle_site_symmetry_3
_geom_angle_publ_flag
C1 N1 C8 125.50(19) . . ?
N1 C1 C2 120.88(19) . . ?
N1 C1 C6 120.5(2) . . ?
C6 C1 C2 118.6(2) . . ?
C1 C2 C7 121.1(2) . . ?
C3 C2 C1 118.7(2) . . ?
C3 C2 C7 120.2(2) . . ?
C4 C3 C2 121.9(3) . . ?
C3 C4 C5 118.8(3) . . ?
C6 C5 C4 120.9(2) . . ?
C5 C6 C1 121.0(3) . . ?
O1 C7 C2 114.11(19) . . ?
O2 C7 O1 122.0(2) . . ?
O2 C7 C2 123.9(2) . . ?
C9 C8 N1 121.2(2) . . ?
C9 C8 C13 116.8(3) . . ?
C13 C8 N1 121.8(2) . . ?
C8 C9 Cl1 119.4(2) . . ?
C8 C9 C10 120.5(3) . . ?
C10 C9 Cl1 120.1(3) . . ?
C11 C10 C9 119.9(3) . . ?
C12 C11 C10 120.9(3) . . ?
C11 C12 C13 119.0(3) . . ?
C8 C13 Cl2 118.5(2) . . ?
C12 C13 Cl2 118.6(2) . . ?
C12 C13 C8 122.8(3) . . ?
C15 N2 C21 125.43(17) . . ?
C15 C14 C20 123.03(18) . . ?
C19 C14 C15 118.75(19) . . ?
C19 C14 C20 118.20(18) . . ?
N2 C15 C14 120.07(18) . . ?
N2 C15 C16 121.56(19) . . ?
C16 C15 C14 118.37(19) . . ?
C17 C16 C15 121.0(2) . . ?
C16 C17 C18 121.1(2) . . ?
C19 C18 C17 118.7(2) . . ?
C18 C19 C14 122.1(2) . . ?
O3 C20 C14 117.54(18) . . ?
O4 C20 O3 122.05(19) . . ?
O4 C20 C14 120.39(17) . . ?
C22 C21 N2 123.1(2) . . ?
C26 C21 N2 120.8(2) . . ?
C26 C21 C22 115.98(19) . . ?
C21 C22 Cl3 119.49(18) . . ?
C23 C22 Cl3 118.63(19) . . ?
C23 C22 C21 121.9(2) . . ?
C24 C23 C22 119.8(2) . . ?
C25 C24 C23 120.2(2) . . ?
C24 C25 C26 119.6(2) . . ?
C21 C26 Cl4 119.29(16) . . ?
C25 C26 Cl4 118.14(18) . . ?
C25 C26 C21 122.6(2) . . ?
C28 N3 C27 113.2(2) . . ?

loop_
_geom_bond_atom_site_label_1
_geom_bond_atom_site_label_2
_geom_bond_distance
_geom_bond_site_symmetry_2
_geom_bond_publ_flag
Cl1 C9 1.714(3) . ?
Cl2 C13 1.738(3) . ?
O1 C7 1.322(3) . ?
O2 C7 1.218(3) . ?
N1 C1 1.378(3) . ?
N1 C8 1.403(3) . ?
C1 C2 1.411(3) . ?
C1 C6 1.403(3) . ?
C2 C3 1.395(3) . ?
C2 C7 1.488(3) . ?
C3 C4 1.383(3) . ?
C4 C5 1.384(4) . ?
C5 C6 1.369(4) . ?
C8 C9 1.387(4) . ?
C8 C13 1.396(4) . ?
C9 C10 1.397(5) . ?
C10 C11 1.367(6) . ?
C11 C12 1.364(6) . ?
C12 C13 1.366(4) . ?
Cl3 C22 1.732(2) . ?
Cl4 C26 1.737(2) . ?
O3 C20 1.272(2) . ?
O4 C20 1.254(3) . ?
N2 C15 1.379(3) . ?
N2 C21 1.398(3) . ?
C14 C15 1.418(3) . ?
C14 C19 1.395(3) . ?
C14 C20 1.494(3) . ?
C15 C16 1.401(3) . ?
C16 C17 1.376(3) . ?
C17 C18 1.381(4) . ?
C18 C19 1.378(3) . ?
C21 C22 1.393(3) . ?
C21 C26 1.393(3) . ?
C22 C23 1.387(4) . ?
C23 C24 1.372(4) . ?
C24 C25 1.365(4) . ?
C25 C26 1.381(3) . ?
N3 C27 1.467(3) . ?
N3 C28 1.465(3) . ?
